data_8105475
loop_
_publ_author_name
'Liu, Yan'
'Hao, Min'
'Gao, Jianfeng'
'Liu, Jianghui'
'Cui, Juan'

_publ_section_title
;
 The crystal structure of oxonium hexaquaaluminium disulfate hexahydrate
;
_journal_issue 6
_journal_name_full 'Zeitschrift f\"ur Kristallographie - New Crystal Structures'
_journal_page_first 1393
_journal_page_last 1394
_journal_paper_doi 10.1515/ncrs-2020-0332
_journal_volume 235
_journal_year 2020
_chemical_formula_moiety '2(O4 S1), 1(Al1 H12 O6), 6(H2 O), 1(H3 O1)'
_chemical_formula_sum 'Al H27 O21 S2'
_chemical_formula_weight 454.31
_space_group_crystal_system cubic
_space_group_IT_number 205
_space_group_name_Hall '-P 2ac 2ab 3'
_space_group_name_H-M_alt 'P a -3'
_cell_angle_alpha 90
_cell_angle_beta 90
_cell_angle_gamma 90
_cell_formula_units_Z 4
_cell_length_a 12.2403(14)
_cell_length_b 12.2403(14)
_cell_length_c 12.2403(14)
_cell_measurement_reflns_used 9525
_cell_measurement_temperature 297
_cell_measurement_theta_max 27.386
_cell_measurement_theta_min 3.329
_cell_volume 1833.9(4)
_computing_cell_refinement 'SAINT V8.38A (?, 2016)'
_computing_data_reduction 'SAINT V8.38A (?, 2016)'
_computing_molecular_graphics 'Olex2 (Dolomanov et al., 2009)'
_computing_publication_material 'Olex2 (Dolomanov et al., 2009)'
_computing_structure_refinement 'ShelXL (Sheldrick, 2015)'
_computing_structure_solution 'ShelXT (Sheldrick, 2015)'
_diffrn_ambient_temperature 297
_diffrn_measured_fraction_theta_full 0.998
_diffrn_measured_fraction_theta_max 0.999
_diffrn_measurement_device_type 'Bruker D8 Venture'
_diffrn_radiation_type 'Mo K\a'
_diffrn_radiation_wavelength 0.71073
_diffrn_reflns_av_R_equivalents 0.0346
_diffrn_reflns_av_unetI/netI 0.0081
_diffrn_reflns_Laue_measured_fraction_full 0.998
_diffrn_reflns_Laue_measured_fraction_max 0.999
_diffrn_reflns_limit_h_max 15
_diffrn_reflns_limit_h_min -15
_diffrn_reflns_limit_k_max 15
_diffrn_reflns_limit_k_min -15
_diffrn_reflns_limit_l_max 15
_diffrn_reflns_limit_l_min -15
_diffrn_reflns_number 26703
_diffrn_reflns_point_group_measured_fraction_full 0.998
_diffrn_reflns_point_group_measured_fraction_max 0.999
_diffrn_reflns_theta_full 25.242
_diffrn_reflns_theta_max 27.503
_diffrn_reflns_theta_min 3.329
_exptl_absorpt_coefficient_mu 0.435
_exptl_absorpt_correction_T_max 0.7456
_exptl_absorpt_correction_type multi-scan
_exptl_absorpt_process_details
;
SADABS-2016/2 (Bruker,2016/2) was used for absorption correction. 
wR2(int) was 0.0581 before and 0.0478 after correction. The Ratio 
of minimum to maximum transmission is 0.9237. The \l/2 correction 
factor is Not present.
;
_exptl_crystal_colour colourless
_exptl_crystal_density_diffrn 1.645
_exptl_crystal_description block
_exptl_crystal_F_000 960
_exptl_crystal_size_max 0.477
_exptl_crystal_size_mid 0.429
_exptl_crystal_size_min 0.344
_refine_diff_density_max 0.969
_refine_diff_density_min --0.501
_refine_diff_density_rms 0.089
_refine_ls_extinction_coef 0.27(2)
_refine_ls_extinction_expression Fc^*^=kFc[1+0.001xFc^2^\l^3^/sin(2\q)]^-1/4^
_refine_ls_extinction_method 'SHELXL-2018/3 (Sheldrick 2018)'
_refine_ls_goodness_of_fit_ref 1.113
_refine_ls_hydrogen_treatment mixed
_refine_ls_matrix_type full
_refine_ls_number_parameters 51
_refine_ls_number_reflns 706
_refine_ls_number_restraints 4
_refine_ls_restrained_S_all 1.115
_refine_ls_R_factor_all 0.0517
_refine_ls_R_factor_gt 0.0507
_refine_ls_shift/su_max 0.001
_refine_ls_shift/su_mean 0.000
_refine_ls_structure_factor_coef Fsqd
_refine_ls_weighting_details 'w=1/[\s^2^(Fo^2^)+(0.0784P)^2^+2.6583P] where P=(Fo^2^+2Fc^2^)/3'
_refine_ls_weighting_scheme calc
_refine_ls_wR_factor_gt 0.1447
_refine_ls_wR_factor_ref 0.1458
_reflns_Friedel_coverage 0.000
_reflns_Friedel_fraction_full .
_reflns_Friedel_fraction_max .
_reflns_number_gt 676
_reflns_number_total 706
_reflns_threshold_expression 'I > 2\s(I)'
_cod_data_source_file suppl_ncrs-2020-0332_suppl.cif
_cod_data_source_block exp_c10_0m
_cod_original_cell_volume 1833.9(6)
_cod_database_code 8105475
_shelx_space_group_comment
;
The symmetry employed for this shelxl refinement is uniquely defined
by the following loop, which should always be used as a source of
symmetry information in preference to the above space-group names.
They are only intended as comments.
;
_shelx_estimated_absorpt_t_min 0.820
_shelx_estimated_absorpt_t_max 0.865

loop_
_space_group_symop_operation_xyz
'x, y, z'
'-x+1/2, -y, z+1/2'
'-x, y+1/2, -z+1/2'
'x+1/2, -y+1/2, -z'
'z, x, y'
'z+1/2, -x+1/2, -y'
'-z+1/2, -x, y+1/2'
'-z, x+1/2, -y+1/2'
'y, z, x'
'-y, z+1/2, -x+1/2'
'y+1/2, -z+1/2, -x'
'-y+1/2, -z, x+1/2'
'-x, -y, -z'
'x-1/2, y, -z-1/2'
'x, -y-1/2, z-1/2'
'-x-1/2, y-1/2, z'
'-z, -x, -y'
'-z-1/2, x-1/2, y'
'z-1/2, x, -y-1/2'
'z, -x-1/2, y-1/2'
'-y, -z, -x'
'y, -z-1/2, x-1/2'
'-y-1/2, z-1/2, x'
'y-1/2, z, -x-1/2'

loop_
_atom_site_label
_atom_site_type_symbol
_atom_site_fract_x
_atom_site_fract_y
_atom_site_fract_z
_atom_site_U_iso_or_equiv
_atom_site_adp_type
_atom_site_occupancy
_atom_site_site_symmetry_order
_atom_site_calc_flag
_atom_site_refinement_flags_posn
_atom_site_refinement_flags_adp
_atom_site_refinement_flags_occupancy
_atom_site_disorder_assembly
_atom_site_disorder_group
S1 S 0.69153(5) 0.19153(5) 0.30847(5) 0.0248(5) Uani 1 3 d S T P . .
Al1 Al 0.500000 0.500000 0.500000 0.0180(5) Uani 1 6 d S T P . .
O1 O 0.51616(15) 0.34834(13) 0.48316(15) 0.0268(6) Uani 1 1 d D . . . .
H1A H 0.568(2) 0.317(3) 0.453(3) 0.040 Uiso 1 1 d DR . . . .
H1B H 0.465(2) 0.303(2) 0.474(3) 0.040 Uiso 1 1 d DR . . . .
O2 O 0.36262(17) 0.20139(18) 0.45513(19) 0.0402(7) Uani 1 1 d D . . . .
H2A H 0.337(4) 0.208(4) 0.393(2) 0.060 Uiso 1 1 d DR . . . .
H2B H 0.312(3) 0.207(4) 0.498(3) 0.060 Uiso 1 1 d DR . . . .
O3 O 0.6881(2) 0.2380(3) 0.4183(2) 0.0648(10) Uani 1 1 d . . . . .
O4 O 0.7596(2) 0.2596(2) 0.2404(2) 0.0778(16) Uani 1 3 d S T P . .
O5 O 0.500000 0.000000 0.500000 0.0574(17) Uani 1 6 d S T P . .
H5 H 0.466350 0.060940 0.488040 0.086 Uiso 0.5 1 d R . . A -1

loop_
_atom_site_aniso_label
_atom_site_aniso_U_11
_atom_site_aniso_U_22
_atom_site_aniso_U_33
_atom_site_aniso_U_23
_atom_site_aniso_U_13
_atom_site_aniso_U_12
S1 0.0248(5) 0.0248(5) 0.0248(5) -0.0038(2) -0.0038(2) 0.0038(2)
Al1 0.0180(5) 0.0180(5) 0.0180(5) -0.0001(3) -0.0001(3) -0.0001(3)
O1 0.0255(9) 0.0188(8) 0.0361(10) -0.0040(7) 0.0007(7) 0.0007(6)
O2 0.0352(11) 0.0424(12) 0.0431(13) -0.0066(9) 0.0022(8) -0.0052(8)
O3 0.0479(14) 0.091(2) 0.0551(16) -0.0412(15) -0.0161(11) 0.0284(13)
O4 0.0778(16) 0.0778(16) 0.0778(16) 0.0150(15) 0.0150(15) -0.0150(15)
O5 0.0574(17) 0.0574(17) 0.0574(17) -0.0138(19) -0.0138(19) 0.0138(19)

loop_
_atom_type_symbol
_atom_type_description
_atom_type_scat_dispersion_real
_atom_type_scat_dispersion_imag
_atom_type_scat_source
Al Al 0.0645 0.0514 'International Tables Vol C Tables 4.2.6.8 and 6.1.1.4'
H H 0.0000 0.0000 'International Tables Vol C Tables 4.2.6.8 and 6.1.1.4'
O O 0.0106 0.0060 'International Tables Vol C Tables 4.2.6.8 and 6.1.1.4'
S S 0.1246 0.1234 'International Tables Vol C Tables 4.2.6.8 and 6.1.1.4'

loop_
_exptl_absorpt_correction_T_min
0.6887

loop_
_geom_angle_atom_site_label_1
_geom_angle_atom_site_label_2
_geom_angle_atom_site_label_3
_geom_angle
_geom_angle_site_symmetry_1
_geom_angle_site_symmetry_3
O3 S1 O3 110.09(14) . 8_645
O3 S1 O3 110.09(14) 8_645 11_556
O3 S1 O3 110.09(14) . 11_556
O4 S1 O3 108.84(15) . 11_556
O4 S1 O3 108.85(15) . .
O4 S1 O3 108.84(15) . 8_645
O1 Al1 O1 180.0 13_666 .
O1 Al1 O1 90.41(8) 13_666 17_666
O1 Al1 O1 90.41(8) 21_666 17_666
O1 Al1 O1 89.59(8) 21_666 .
O1 Al1 O1 89.59(8) 9 13_666
O1 Al1 O1 89.59(8) 17_666 .
O1 Al1 O1 89.59(8) 9 17_666
O1 Al1 O1 180.0 21_666 9
O1 Al1 O1 90.41(8) 9 5
O1 Al1 O1 89.59(8) 13_666 5
O1 Al1 O1 90.41(8) 5 .
O1 Al1 O1 89.59(8) 21_666 5
O1 Al1 O1 180.0 5 17_666
O1 Al1 O1 90.41(8) 21_666 13_666
O1 Al1 O1 90.41(8) 9 .

loop_
_geom_bond_atom_site_label_1
_geom_bond_atom_site_label_2
_geom_bond_distance
_geom_bond_site_symmetry_2
S1 O3 1.461(2) .
S1 O3 1.461(2) 11_556
S1 O3 1.461(2) 8_645
S1 O4 1.442(5) .
Al1 O1 1.8782(16) 5
Al1 O1 1.8782(16) 13_666
Al1 O1 1.8782(16) 17_666
Al1 O1 1.8782(16) 9
Al1 O1 1.8782(16) .
Al1 O1 1.8782(16) 21_666

loop_
_geom_hbond_atom_site_label_D
_geom_hbond_atom_site_label_H
_geom_hbond_atom_site_label_A
_geom_hbond_distance_DH
_geom_hbond_distance_HA
_geom_hbond_distance_DA
_geom_hbond_angle_DHA
_geom_hbond_site_symmetry_A
_geom_hbond_publ_flag
O1 H1A O3 0.823(19) 1.82(2) 2.624(3) 166(4) . yes
O1 H1B O2 0.837(19) 1.788(19) 2.624(3) 177(4) . yes
O2 H2A O4 0.829(19) 1.99(2) 2.798(4) 165(5) 14_556 yes
O2 H2B O3 0.814(19) 1.95(2) 2.741(3) 164(5) 4_456 yes
